data_7159945
loop_
_publ_author_name
'Djoki&#x107;, Sanja'
'Benedekovi&#x107;, Goran'
'Kesi&#x107;, Jelena'
'Rodi&#x107;, Marko V'
'Popsavin, Mirjana'
'Popsavin, Velimir'
'Francuz, Jovana'

_publ_section_title
;
 First total synthesis of asperilactone B. Revision of absolute
 stereochemistry of asperilactones B and C.
;
_journal_issue 24
_journal_name_full 'Organic &amp; biomolecular chemistry'
_journal_page_first 4864
_journal_page_last 4867
_journal_paper_doi 10.1039/d4ob00583j
_journal_volume 22
_journal_year 2024
_chemical_absolute_configuration rmad
_chemical_enantioexcess_bulk 1
_chemical_enantioexcess_bulk_technique OA
_chemical_formula_moiety 'C8 H14 O6'
_chemical_formula_sum 'C8 H14 O6'
_chemical_formula_weight 206.19
_chemical_melting_point 365
_chemical_name_common '(-)-Asperilactone B monohydrate'
_chemical_name_systematic ' 3,6-Anhydro-2,8-dideoxy-L-glycero-L-ido-octono-1,4-lactone monohydrate'
_chemical_optical_rotation '[\a]^25^~D~ = -41.4 (c = 0.5, Me~2~CO)'
_space_group_crystal_system monoclinic
_space_group_IT_number 5
_space_group_name_Hall 'C 2y'
_space_group_name_H-M_alt 'C 1 2 1'
_atom_sites_solution_hydrogens mixed
_atom_sites_solution_primary dual
_audit_creation_method SHELXL-2019/3
_audit_update_record
;
2024-02-19 deposited with the CCDC.	2024-05-10 downloaded from the CCDC.
;
_cell_angle_alpha 90
_cell_angle_beta 104.846(2)
_cell_angle_gamma 90
_cell_formula_units_Z 4
_cell_length_a 16.5089(3)
_cell_length_b 6.85830(11)
_cell_length_c 8.93440(19)
_cell_measurement_reflns_used 4453
_cell_measurement_temperature 295(2)
_cell_measurement_theta_max 71.9350
_cell_measurement_theta_min 5.1170
_cell_volume 977.81(3)
_computing_cell_refinement 'CrysAlisPro 1.171.41.109a (Rigaku OD, 2021)'
_computing_data_collection 'CrysAlisPro 1.171.41.109a (Rigaku OD, 2021)'
_computing_data_reduction 'CrysAlisPro 1.171.41.109a (Rigaku OD, 2021)'
_computing_molecular_graphics 'Mercury (Macrae et al., 2020)'
_computing_publication_material 'ShelXle (H\"ubschle et al., 2011)'
_computing_structure_refinement 'SHELXL-2019/2 (Sheldrick, 2019)'
_computing_structure_solution 'SHELXT 2018/2 (Sheldrick, 2018)'
_diffrn_ambient_temperature 295(2)
_diffrn_detector 'CCD plate'
_diffrn_detector_area_resol_mean 16.3280
_diffrn_detector_type Sapphire3
_diffrn_measured_fraction_theta_full 0.999
_diffrn_measured_fraction_theta_max 0.991
_diffrn_measurement_details
;
List of Runs (angles in degrees, time in seconds):

  # Type    Start    End  Width  t~exp~   \w     \q     \k     \f   Frames
#--------------------------------------------------------------------------
  1  \w     56.00 109.00   1.00    3.00    --   36.41-178.00  90.00   53
  2  \w      7.00 108.00   1.00    3.00    --   36.41  19.00  60.00  101
  3  \w    -31.00  53.00   1.00    3.00    --   36.41 -57.00 120.00   84
  4  \w      1.00  75.00   1.00    3.00    --   36.41 -99.00  90.00   74
  5  \w      1.00  75.00   1.00    3.00    --   36.41 -99.00 -90.00   74
  6  \w     61.00 109.00   1.00    3.00    --   36.41 178.00 -60.00   48
  7  \w      1.00  75.00   1.00    3.00    --   36.41 -99.00  60.00   74
  8  \w      7.00 108.00   1.00    3.00    --   36.41  19.00  90.00  101
  9  \w     91.00 176.00   1.00   12.00    --  108.00  45.00   0.00   85
 10  \w     90.00 175.00   1.00   12.00    --  108.00  61.00 -90.00   85
 11  \w     91.00 176.00   1.00   12.00    --  108.00  45.00 -30.00   85
 12  \w     90.00 175.00   1.00   12.00    --  108.00  61.00-180.00   85
 13  \w     70.00 178.00   1.00   12.00    --  108.00  15.00   0.00  108
 14  \w     41.00 126.00   1.00   12.00    --  108.00 -61.00-180.00   85
 15  \w     90.00 175.00   1.00   12.00    --  108.00  61.00 -30.00   85
 16  \w     39.00 106.00   1.00   12.00    --  108.00 -94.00 -60.00   67
 17  \w     39.00 106.00   1.00   12.00    --  108.00 -94.00 150.00   67
 18  \w     41.00 126.00   1.00   12.00    --  108.00 -61.00  60.00   85
 19  \w    104.00 178.00   1.00   12.00    --  108.00 111.00  90.00   74
 20  \w     38.00 109.00   1.00   12.00    --  108.00-111.00 120.00   71
 21  \w     91.00 176.00   1.00   12.00    --  108.00  45.00-120.00   85
 22  \w     90.00 175.00   1.00   12.00    --  108.00  61.00 -60.00   85
 23  \w     91.00 176.00   1.00   12.00    --  108.00  45.00 -60.00   85
 24  \w     38.00 109.00   1.00   12.00    --  108.00-111.00  90.00   71
 25  \w     38.00 129.00   1.00   12.00    --  108.00 -30.00  60.00   91
 26  \w     20.00  86.00   1.00    3.00    --   36.41  57.00-180.00   66
 27  \f   -180.00  90.00   1.00    0.50   0.00   0.00   0.00    --   270
;
_diffrn_measurement_device 'four-circle diffractometer'
_diffrn_measurement_device_type 'Gemini S (Oxford Diffraction)'
_diffrn_measurement_method '\w and \f scans'
_diffrn_orient_matrix_type 'CrysAlisPro convention (1999,Acta A55,543-557)'
_diffrn_orient_matrix_UB_11 -0.0616949000
_diffrn_orient_matrix_UB_12 -0.1725383000
_diffrn_orient_matrix_UB_13 -0.0223296000
_diffrn_orient_matrix_UB_21 -0.0391155000
_diffrn_orient_matrix_UB_22 0.0655711000
_diffrn_orient_matrix_UB_23 -0.1679353000
_diffrn_orient_matrix_UB_31 0.0630985000
_diffrn_orient_matrix_UB_32 -0.1280606000
_diffrn_orient_matrix_UB_33 -0.0559191000
_diffrn_radiation_monochromator graphite
_diffrn_radiation_probe x-ray
_diffrn_radiation_type 'Cu K\a'
_diffrn_radiation_wavelength 1.54184
_diffrn_reflns_av_R_equivalents 0.0286
_diffrn_reflns_av_unetI/netI 0.0253
_diffrn_reflns_Laue_measured_fraction_full 0.999
_diffrn_reflns_Laue_measured_fraction_max 0.991
_diffrn_reflns_limit_h_max 20
_diffrn_reflns_limit_h_min -18
_diffrn_reflns_limit_k_max 8
_diffrn_reflns_limit_k_min -8
_diffrn_reflns_limit_l_max 9
_diffrn_reflns_limit_l_min -10
_diffrn_reflns_number 4973
_diffrn_reflns_point_group_measured_fraction_full 0.992
_diffrn_reflns_point_group_measured_fraction_max 0.974
_diffrn_reflns_theta_full 67.684
_diffrn_reflns_theta_max 71.851
_diffrn_reflns_theta_min 5.121
_diffrn_source 'fine-focus sealed X-ray tube'
_diffrn_source_type 'Enhance (Cu) X-ray Source'
_exptl_absorpt_coefficient_mu 1.044
_exptl_absorpt_correction_T_max 1.00000
_exptl_absorpt_correction_T_min 0.69819
_exptl_absorpt_correction_type multi-scan
_exptl_absorpt_process_details
; 
CrysAlisPro 1.171.41.109a (Rigaku Oxford Diffraction, 2021) 
Empirical absorption correction using spherical harmonics, 
implemented in SCALE3 ABSPACK scaling algorithm. 
Empirical correction (ABSPACK) includes:
- Absorption correction using spherical harmonics
- Frame scaling
;
_exptl_crystal_colour colourless
_exptl_crystal_density_diffrn 1.401
_exptl_crystal_description irregular
_exptl_crystal_F_000 440
_exptl_crystal_size_max 0.770
_exptl_crystal_size_mid 0.403
_exptl_crystal_size_min 0.116
_refine_diff_density_max 0.178
_refine_diff_density_min -0.143
_refine_diff_density_rms 0.037
_refine_ls_abs_structure_details
; 
 Flack x determined using 812 quotients [(I+)-(I-)]/[(I+)+(I-)] 
 (Parsons, Flack and Wagner, Acta Cryst. B69 (2013) 249-259). 
;
_refine_ls_abs_structure_Flack -0.01(8)
_refine_ls_extinction_coef 0.0157(13)
_refine_ls_extinction_expression Fc^*^=kFc[1+0.001xFc^2^\l^3^/sin(2\q)]^-1/4^
_refine_ls_extinction_method 'SHELXL-2019/2 (Sheldrick 2019)'
_refine_ls_goodness_of_fit_ref 1.058
_refine_ls_hydrogen_treatment mixed
_refine_ls_matrix_type full
_refine_ls_number_parameters 142
_refine_ls_number_reflns 1874
_refine_ls_number_restraints 6
_refine_ls_restrained_S_all 1.058
_refine_ls_R_factor_all 0.0365
_refine_ls_R_factor_gt 0.0348
_refine_ls_shift/su_max 0.000
_refine_ls_shift/su_mean 0.000
_refine_ls_structure_factor_coef Fsqd
_refine_ls_weighting_details 'w=1/[\s^2^(Fo^2^)+(0.0521P)^2^+0.2791P] where P=(Fo^2^+2Fc^2^)/3'
_refine_ls_weighting_scheme calc
_refine_ls_wR_factor_gt 0.0902
_refine_ls_wR_factor_ref 0.0919
_reflns_Friedel_coverage 0.807
_reflns_Friedel_fraction_full 0.984
_reflns_Friedel_fraction_max 0.953
_reflns_number_gt 1847
_reflns_number_total 1874
_reflns_threshold_expression 'I > 2\s(I)'
_cod_data_source_file d4ob00583j3.cif
_cod_data_source_block ent-I
_cod_depositor_comments 'Adding full bibliography for 7159944--7159948.cif.'
_cod_original_sg_symbol_H-M 'C 2'
_cod_database_code 7159945
_shelx_shelxl_version_number 2019/3
_shelx_space_group_comment
; 
The symmetry employed for this shelxl refinement is uniquely defined 
by the following loop, which should always be used as a source of 
symmetry information in preference to the above space-group names. 
They are only intended as comments. 
;

loop_
_space_group_symop_operation_xyz
'x, y, z'
'-x, y, -z'
'x+1/2, y+1/2, z'
'-x+1/2, y+1/2, -z'

loop_
_atom_site_label
_atom_site_type_symbol
_atom_site_fract_x
_atom_site_fract_y
_atom_site_fract_z
_atom_site_U_iso_or_equiv
_atom_site_adp_type
_atom_site_occupancy
_atom_site_site_symmetry_order
_atom_site_calc_flag
_atom_site_refinement_flags_posn
_atom_site_refinement_flags_adp
_atom_site_refinement_flags_occupancy
_atom_site_disorder_assembly
_atom_site_disorder_group
O1 O 0.2915(2) 0.1838(4) 0.6583(3) 0.0897(9) Uani 1 1 d . . . . .
O6 O 0.42562(10) 0.1924(3) 0.3055(2) 0.0569(5) Uani 1 1 d . . . . .
O4 O 0.25225(11) 0.1879(3) 0.4019(2) 0.0541(5) Uani 1 1 d . . . . .
O5 O 0.29380(12) 0.2290(3) 0.02211(19) 0.0530(5) Uani 1 1 d . . . . .
H5A H 0.250(3) 0.197(7) -0.021(3) 0.080 Uiso 1 1 calc R U . . .
O7 O 0.37364(11) 0.6510(3) 0.1079(2) 0.0554(5) Uani 1 1 d . . . . .
H7A H 0.3972(19) 0.724(6) 0.066(5) 0.083 Uiso 1 1 calc R U . . .
C1 C 0.30537(18) 0.1387(4) 0.5373(3) 0.0539(6) Uani 1 1 d . . . . .
C2 C 0.37786(16) 0.0271(4) 0.5098(3) 0.0537(6) Uani 1 1 d . . . . .
H2A H 0.374821 -0.108766 0.537991 0.064 Uiso 1 1 calc R U . . .
H2AB H 0.430394 0.081250 0.570073 0.064 Uiso 1 1 calc R U . . .
C3 C 0.37105(14) 0.0465(3) 0.3393(3) 0.0440(5) Uani 1 1 d . . . . .
H3 H 0.379889 -0.079322 0.293933 0.053 Uiso 1 1 calc R U . . .
C4 C 0.28168(14) 0.1212(3) 0.2712(3) 0.0423(5) Uani 1 1 d . . . . .
H4 H 0.245173 0.020639 0.211304 0.051 Uiso 1 1 calc R U . . .
C5 C 0.29219(13) 0.2942(3) 0.1715(3) 0.0394(5) Uani 1 1 d . . . . .
H5 H 0.249229 0.394011 0.167561 0.047 Uiso 1 1 calc R U . . .
C6 C 0.37935(13) 0.3663(3) 0.2543(2) 0.0384(5) Uani 1 1 d . . . . .
H6 H 0.375605 0.442696 0.344978 0.046 Uiso 1 1 calc R U . . .
C7 C 0.42533(14) 0.4852(3) 0.1589(3) 0.0409(5) Uani 1 1 d . . . . .
H7 H 0.430028 0.408840 0.068784 0.049 Uiso 1 1 calc R U . . .
C8 C 0.51201(18) 0.5451(5) 0.2514(4) 0.0676(8) Uani 1 1 d . . . . .
H8A H 0.536975 0.628920 0.189667 0.101 Uiso 1 1 calc R U . . .
H8B H 0.546157 0.431019 0.280276 0.101 Uiso 1 1 calc R U . . .
H8C H 0.507847 0.613232 0.343018 0.101 Uiso 1 1 calc R U . . .
O8 O 0.41396(15) 0.9735(5) -0.0501(3) 0.0785(7) Uani 1 1 d D . . . .
H81 H 0.463(2) 0.976(15) -0.001(10) 0.118 Uiso 0.5 1 d D U P A 1
H82 H 0.405(7) 1.031(13) -0.138(6) 0.118 Uiso 0.5 1 d D U P B 2
H83 H 0.389(3) 1.049(7) -0.006(5) 0.118 Uiso 1 1 d D U . . .

loop_
_atom_site_aniso_label
_atom_site_aniso_U_11
_atom_site_aniso_U_22
_atom_site_aniso_U_33
_atom_site_aniso_U_23
_atom_site_aniso_U_13
_atom_site_aniso_U_12
O1 0.142(2) 0.0782(17) 0.0631(14) -0.0058(12) 0.0532(16) -0.0147(17)
O6 0.0354(8) 0.0589(11) 0.0765(12) 0.0295(9) 0.0148(7) 0.0094(7)
O4 0.0544(10) 0.0527(11) 0.0621(11) 0.0059(8) 0.0275(8) 0.0077(8)
O5 0.0549(9) 0.0579(11) 0.0403(8) -0.0081(8) 0.0013(7) -0.0075(8)
O7 0.0548(10) 0.0407(9) 0.0697(12) 0.0117(8) 0.0139(8) 0.0020(8)
C1 0.0703(16) 0.0418(12) 0.0526(14) 0.0024(11) 0.0209(12) -0.0125(12)
C2 0.0484(12) 0.0521(14) 0.0563(14) 0.0144(11) 0.0059(10) -0.0061(11)
C3 0.0425(11) 0.0349(11) 0.0540(13) 0.0026(9) 0.0116(9) 0.0053(9)
C4 0.0380(10) 0.0392(11) 0.0474(11) -0.0033(9) 0.0069(9) -0.0028(8)
C5 0.0354(10) 0.0380(10) 0.0416(10) -0.0014(9) 0.0042(8) 0.0025(8)
C6 0.0377(10) 0.0377(10) 0.0383(10) -0.0017(9) 0.0068(8) 0.0016(8)
C7 0.0448(11) 0.0360(11) 0.0419(10) 0.0006(9) 0.0110(9) -0.0016(9)
C8 0.0482(14) 0.073(2) 0.0758(18) 0.0190(16) 0.0057(13) -0.0156(14)
O8 0.0601(12) 0.100(2) 0.0805(15) -0.0191(14) 0.0268(11) -0.0208(13)

loop_
_atom_type_symbol
_atom_type_description
_atom_type_scat_dispersion_real
_atom_type_scat_dispersion_imag
_atom_type_scat_source
C C 0.0181 0.0091 'International Tables Vol C Tables 4.2.6.8 and 6.1.1.4'
H H 0.0000 0.0000 'International Tables Vol C Tables 4.2.6.8 and 6.1.1.4'
O O 0.0492 0.0322 'International Tables Vol C Tables 4.2.6.8 and 6.1.1.4'

loop_
_geom_angle_atom_site_label_1
_geom_angle_atom_site_label_2
_geom_angle_atom_site_label_3
_geom_angle
_geom_angle_site_symmetry_1
_geom_angle_site_symmetry_3
_geom_angle_publ_flag
C6 O6 C3 109.76(16) . . ?
C1 O4 C4 111.71(19) . . ?
C5 O5 H5A 109.5 . . ?
C7 O7 H7A 109.5 . . ?
O1 C1 O4 121.0(3) . . ?
O1 C1 C2 128.7(3) . . ?
O4 C1 C2 110.3(2) . . ?
C1 C2 C3 105.4(2) . . ?
C1 C2 H2A 110.7 . . ?
C3 C2 H2A 110.7 . . ?
C1 C2 H2AB 110.7 . . ?
C3 C2 H2AB 110.7 . . ?
H2A C2 H2AB 108.8 . . ?
O6 C3 C2 112.8(2) . . ?
O6 C3 C4 106.07(18) . . ?
C2 C3 C4 104.24(19) . . ?
O6 C3 H3 111.1 . . ?
C2 C3 H3 111.1 . . ?
C4 C3 H3 111.1 . . ?
O4 C4 C5 109.78(19) . . ?
O4 C4 C3 105.84(19) . . ?
C5 C4 C3 104.52(18) . . ?
O4 C4 H4 112.1 . . ?
C5 C4 H4 112.1 . . ?
C3 C4 H4 112.1 . . ?
O5 C5 C4 109.82(19) . . ?
O5 C5 C6 108.52(18) . . ?
C4 C5 C6 101.78(17) . . ?
O5 C5 H5 112.1 . . ?
C4 C5 H5 112.1 . . ?
C6 C5 H5 112.1 . . ?
O6 C6 C7 109.02(17) . . ?
O6 C6 C5 104.24(17) . . ?
C7 C6 C5 116.64(18) . . ?
O6 C6 H6 108.9 . . ?
C7 C6 H6 108.9 . . ?
C5 C6 H6 108.9 . . ?
O7 C7 C8 111.3(2) . . ?
O7 C7 C6 105.30(18) . . ?
C8 C7 C6 112.21(19) . . ?
O7 C7 H7 109.3 . . ?
C8 C7 H7 109.3 . . ?
C6 C7 H7 109.3 . . ?
C7 C8 H8A 109.5 . . ?
C7 C8 H8B 109.5 . . ?
H8A C8 H8B 109.5 . . ?
C7 C8 H8C 109.5 . . ?
H8A C8 H8C 109.5 . . ?
H8B C8 H8C 109.5 . . ?
H81 O8 H83 107(4) . . ?
H82 O8 H83 99(4) . . ?

loop_
_geom_bond_atom_site_label_1
_geom_bond_atom_site_label_2
_geom_bond_distance
_geom_bond_site_symmetry_2
_geom_bond_publ_flag
O1 C1 1.201(3) . ?
O6 C6 1.427(3) . ?
O6 C3 1.429(3) . ?
O4 C1 1.342(3) . ?
O4 C4 1.449(3) . ?
O5 C5 1.414(3) . ?
O5 H5A 0.76(5) . ?
O7 C7 1.424(3) . ?
O7 H7A 0.79(5) . ?
C1 C2 1.493(4) . ?
C2 C3 1.504(3) . ?
C2 H2A 0.9700 . ?
C2 H2AB 0.9700 . ?
C3 C4 1.533(3) . ?
C3 H3 0.9800 . ?
C4 C5 1.520(3) . ?
C4 H4 0.9800 . ?
C5 C6 1.522(3) . ?
C5 H5 0.9800 . ?
C6 C7 1.516(3) . ?
C6 H6 0.9800 . ?
C7 C8 1.514(3) . ?
C7 H7 0.9800 . ?
C8 H8A 0.9600 . ?
C8 H8B 0.9600 . ?
C8 H8C 0.9600 . ?
O8 H81 0.82(3) . ?
O8 H82 0.85(3) . ?
O8 H83 0.82(2) . ?

loop_
_geom_hbond_atom_site_label_D
_geom_hbond_atom_site_label_H
_geom_hbond_atom_site_label_A
_geom_hbond_distance_DH
_geom_hbond_distance_HA
_geom_hbond_distance_DA
_geom_hbond_angle_DHA
_geom_hbond_site_symmetry_A
_geom_hbond_publ_flag
O5 H5A O7 0.76 2.02 2.762(3) 167.8 4_545 yes
O7 H7A O8 0.79 2.06 2.795(4) 156.8 . yes
O8 H81^a O8 0.82(3) 1.96(3) 2.751(5) 162(9) 2_655 yes
O8 H82^b O1 0.85(3) 2.48(7) 3.202(4) 142(8) 1_564 yes
O8 H83 O5 0.82(2) 2.06(3) 2.842(3) 158(5) 1_565 yes

loop_
_geom_torsion_atom_site_label_1
_geom_torsion_atom_site_label_2
_geom_torsion_atom_site_label_3
_geom_torsion_atom_site_label_4
_geom_torsion
_geom_torsion_site_symmetry_1
_geom_torsion_site_symmetry_2
_geom_torsion_site_symmetry_3
_geom_torsion_site_symmetry_4
_geom_torsion_publ_flag
C4 O4 C1 O1 179.2(3) . . . . ?
C4 O4 C1 C2 -0.9(3) . . . . ?
O1 C1 C2 C3 -169.6(3) . . . . ?
O4 C1 C2 C3 10.5(3) . . . . ?
C6 O6 C3 C2 -100.8(2) . . . . ?
C6 O6 C3 C4 12.7(3) . . . . ?
C1 C2 C3 O6 99.6(2) . . . . ?
C1 C2 C3 C4 -15.1(3) . . . . ?
C1 O4 C4 C5 -121.2(2) . . . . ?
C1 O4 C4 C3 -8.9(3) . . . . ?
O6 C3 C4 O4 -104.6(2) . . . . ?
C2 C3 C4 O4 14.7(2) . . . . ?
O6 C3 C4 C5 11.3(2) . . . . ?
C2 C3 C4 C5 130.6(2) . . . . ?
O4 C4 C5 O5 -160.97(17) . . . . ?
C3 C4 C5 O5 85.9(2) . . . . ?
O4 C4 C5 C6 84.2(2) . . . . ?
C3 C4 C5 C6 -28.9(2) . . . . ?
C3 O6 C6 C7 -156.88(19) . . . . ?
C3 O6 C6 C5 -31.7(2) . . . . ?
O5 C5 C6 O6 -78.9(2) . . . . ?
C4 C5 C6 O6 36.9(2) . . . . ?
O5 C5 C6 C7 41.4(3) . . . . ?
C4 C5 C6 C7 157.17(18) . . . . ?
O6 C6 C7 O7 177.83(18) . . . . ?
C5 C6 C7 O7 60.2(2) . . . . ?
O6 C6 C7 C8 -61.0(3) . . . . ?
C5 C6 C7 C8 -178.6(2) . . . . ?
